data_1549912
loop_
_publ_author_name
'Arnold, Polly L.'
'Kerr, Ryan W. F.'
'Weetman, Catherine'
'Docherty, Scott R.'
'Rieb, Julia'
'Cruickshank, Faye L.'
'Wang, Kai'
'Jandl, Christian'
'McMullon, Max W.'
'P\"othig, Alexander'
'K\"uhn, Fritz E'
'Smith, Andrew D.'

_publ_section_title
;
 Selective and catalytic carbon dioxide and heteroallene activation
 mediated by cerium N-heterocyclic carbene complexes.
;
_journal_issue 42
_journal_name_full 'Chemical science'
_journal_page_first 8035
_journal_page_last 8045
_journal_paper_doi 10.1039/c8sc03312a
_journal_volume 9
_journal_year 2018
_chemical_formula_moiety 'C66 H93 Ce N6 O9, C6 H14'
_chemical_formula_sum 'C77 H93 Ce N6 O9'
_chemical_formula_weight 1386.69
_space_group_crystal_system triclinic
_space_group_IT_number 2
_space_group_name_Hall '-P 1'
_space_group_name_H-M_alt 'P -1'
_symmetry_space_group_name_Hall '-P 1'
_symmetry_space_group_name_H-M 'P -1'
_atom_sites_solution_hydrogens geom
_audit_creation_date 2017-08-11
_audit_creation_method
;
Olex2 1.2
(compiled 2017.07.20 svn.r3457 for OlexSys, GUI svn.r5370)
;
_audit_update_record
;
2018-07-15 deposited with the CCDC.
2018-09-05 downloaded from the CCDC.
;
_cell_angle_alpha 60.078(3)
_cell_angle_beta 63.808(3)
_cell_angle_gamma 83.013(3)
_cell_formula_units_Z 2
_cell_length_a 17.1931(6)
_cell_length_b 18.0941(5)
_cell_length_c 18.1420(5)
_cell_measurement_reflns_used 32237
_cell_measurement_temperature 120.01(10)
_cell_measurement_theta_max 30.0690
_cell_measurement_theta_min 3.0740
_cell_volume 4353.9(3)
_computing_cell_refinement 'CrysAlisPro 1.171.38.46 (Rigaku OD, 2015)'
_computing_data_collection 'CrysAlisPro 1.171.38.46 (Rigaku OD, 2015)'
_computing_data_reduction 'CrysAlisPro 1.171.38.46 (Rigaku OD, 2015)'
_computing_molecular_graphics 'Olex2 (Dolomanov et al., 2009)'
_computing_publication_material 'Olex2 (Dolomanov et al., 2009)'
_computing_structure_refinement 'ShelXL (Sheldrick, 2015)'
_computing_structure_solution 'SHELXT 2014/5 (Sheldrick, 2014)'
_diffrn_ambient_environment N~2~
_diffrn_ambient_temperature 120.01(10)
_diffrn_detector 'CCD plate'
_diffrn_detector_area_resol_mean 10.3147
_diffrn_detector_type Atlas
_diffrn_measured_fraction_theta_full 0.998
_diffrn_measured_fraction_theta_max 0.998
_diffrn_measurement_details
;
List of Runs (angles in degrees, time in seconds):

  # Type    Start    End  Width  t~exp~   \w     \q     \k     \f   Frames
#--------------------------------------------------------------------------
  1  \w    -20.00  28.00   1.00   40.00    --  -11.65 -99.00  60.00   48
  2  \w    -20.00  28.00   1.00   40.00    --  -11.65 -99.00 -30.00   48
  3  \w     35.00 100.00   1.00   40.00    --   13.06 178.00 -30.00   65
  4  \w      0.00  67.00   1.00   40.00    --   13.06-123.00   4.26   67
  5  \w    -20.00  53.00   1.00   40.00    --   13.06 -99.00 120.00   73
  6  \w     35.00 100.00   1.00   40.00    --   13.06 178.00  30.00   65
  7  \w    -74.00 100.00   1.00   40.00    --   13.06   0.00 -60.00  174
  8  \w    -14.00  83.00   1.00   40.00    --   13.06  57.00-180.00   97
  9  \w    -57.00  40.00   1.00   40.00    --   13.06 -57.00  60.00   97
 10  \w    -20.00  28.00   1.00   40.00    --  -11.65 -99.00-120.00   48
 11  \w    -82.00 -28.00   1.00   40.00    --  -11.65 -57.00-120.00   54
 12  \w     -3.00  64.00   1.00   40.00    --   13.06-119.00-114.25   67
 13  \w    -24.00  92.00   1.00   40.00    --   13.06  19.00  90.00  116
;
_diffrn_measurement_device 'four-circle diffractometer'
_diffrn_measurement_device_type 'SuperNova, Dual, Cu at zero, Atlas'
_diffrn_measurement_method '\w scans'
_diffrn_orient_matrix_type 'CrysAlisPro convention (1999,Acta A55,543-557)'
_diffrn_orient_matrix_UB_11 -0.0463377000
_diffrn_orient_matrix_UB_12 -0.0046201000
_diffrn_orient_matrix_UB_13 0.0214044000
_diffrn_orient_matrix_UB_21 0.0003848000
_diffrn_orient_matrix_UB_22 0.0255010000
_diffrn_orient_matrix_UB_23 0.0194645000
_diffrn_orient_matrix_UB_31 0.0011834000
_diffrn_orient_matrix_UB_32 0.0375004000
_diffrn_orient_matrix_UB_33 -0.0411508000
_diffrn_radiation_monochromator mirror
_diffrn_radiation_probe x-ray
_diffrn_radiation_type MoK\a
_diffrn_radiation_wavelength 0.71073
_diffrn_reflns_av_R_equivalents 0.0928
_diffrn_reflns_av_unetI/netI 0.0606
_diffrn_reflns_Laue_measured_fraction_full 0.998
_diffrn_reflns_Laue_measured_fraction_max 0.998
_diffrn_reflns_limit_h_max 22
_diffrn_reflns_limit_h_min -22
_diffrn_reflns_limit_k_max 23
_diffrn_reflns_limit_k_min -23
_diffrn_reflns_limit_l_max 23
_diffrn_reflns_limit_l_min -23
_diffrn_reflns_number 118520
_diffrn_reflns_point_group_measured_fraction_full 0.998
_diffrn_reflns_point_group_measured_fraction_max 0.998
_diffrn_reflns_theta_full 25.242
_diffrn_reflns_theta_max 27.497
_diffrn_reflns_theta_min 2.814
_diffrn_source 'micro-focus sealed X-ray tube'
_diffrn_source_type 'SuperNova (Mo) X-ray Source'
_exptl_absorpt_coefficient_mu 0.572
_exptl_absorpt_correction_T_max 1.000
_exptl_absorpt_correction_T_min 0.406
_exptl_absorpt_correction_type gaussian
_exptl_absorpt_process_details
;
CrysAlisPro 1.171.38.46 (Rigaku Oxford Diffraction, 2015)
Numerical absorption correction based on gaussian integration over
            a multifaceted crystal model
Empirical absorption correction using spherical harmonics,
 implemented in SCALE3 ABSPACK scaling algorithm.
;
_exptl_crystal_colour colourless
_exptl_crystal_colour_primary colourless
_exptl_crystal_density_diffrn 1.058
_exptl_crystal_description block
_exptl_crystal_F_000 1454
_exptl_crystal_size_max 0.33
_exptl_crystal_size_mid 0.205
_exptl_crystal_size_min 0.098
_refine_diff_density_max 2.396
_refine_diff_density_min -1.069
_refine_diff_density_rms 0.103
_refine_ls_extinction_method none
_refine_ls_goodness_of_fit_ref 1.043
_refine_ls_hydrogen_treatment constr
_refine_ls_matrix_type full
_refine_ls_number_parameters 822
_refine_ls_number_reflns 19977
_refine_ls_number_restraints 78
_refine_ls_restrained_S_all 1.054
_refine_ls_R_factor_all 0.0687
_refine_ls_R_factor_gt 0.0574
_refine_ls_shift/su_max 0.002
_refine_ls_shift/su_mean 0.000
_refine_ls_structure_factor_coef Fsqd
_refine_ls_weighting_details 'w=1/[\s^2^(Fo^2^)+(0.0746P)^2^+4.9557P] where P=(Fo^2^+2Fc^2^)/3'
_refine_ls_weighting_scheme calc
_refine_ls_wR_factor_gt 0.1397
_refine_ls_wR_factor_ref 0.1470
_reflns_Friedel_coverage 0.000
_reflns_number_gt 16930
_reflns_number_total 19977
_reflns_threshold_expression 'I > 2\s(I)'
_cod_data_source_file c8sc03312a2.cif
_cod_data_source_block p17042_tri2_sq
_cod_depositor_comments 'Adding full bibliography for 1549909--1549914.cif.'
_cod_database_code 1549912
_shelx_shelxl_version_number 2016/6
_chemical_oxdiff_formula 'C70 H70 O9 N6 Ce1'
_shelx_space_group_comment
;
The symmetry employed for this shelxl refinement is uniquely defined
by the following loop, which should always be used as a source of
symmetry information in preference to the above space-group names.
They are only intended as comments.
;
_shelx_estimated_absorpt_t_max 0.946
_shelx_estimated_absorpt_t_min 0.834
_reflns_odcompleteness_completeness 99.87
_reflns_odcompleteness_iscentric 1
_reflns_odcompleteness_theta 27.42
_olex2_refinement_description
;
1. Fixed Uiso
 At 1.2 times of:
  All C(H) groups, All C(H,H) groups
 At 1.5 times of:
  All C(H,H,H) groups
2. Restrained distances
 C1S-C2S \\sim C3S-C4S \\sim C5S-C6S
 with sigma of 0.02
3. Rigid bond restraints
 C6S, C5S, C4S, C3S, C2S, C1S
 with sigma for 1-2 distances of 0.01 and sigma for 1-3 distances of 0.01
4. Uiso/Uaniso restraints and constraints
C1S \\sim C2S \\sim C3S \\sim C4S \\sim C5S \\sim C6S: within 2A with sigma of
0.04 and sigma for terminal atoms of 0.08
Uanis(C1S) \\sim Ueq, Uanis(C2S) \\sim Ueq, Uanis(C3S) \\sim Ueq, Uanis(C4S)
\\sim Ueq, Uanis(C5S) \\sim Ueq, Uanis(C6S) \\sim Ueq: with sigma of 0.1 and
sigma for terminal atoms of 0.2
5.a Secondary CH2 refined with riding coordinates:
 C5S(H5SA,H5SB), C3S(H3SA,H3SB), C4S(H4SA,H4SB), C2S(H2SA,H2SB)
5.b Aromatic/amide H refined with riding coordinates:
 C39(H39), C17(H17), C19(H19), C12(H12), C13(H13), C29(H29), C27(H27),
 C22(H22), C37(H37), C33(H33), C32(H32), C23(H23)
5.c Idealised Me refined as rotating group:
 C361(H36A,H36B,H36C), C73(H73A,H73B,H73C), C283(H28A,H28B,H28C), C161(H16A,
 H16B,H16C), C362(H36D,H36E,H36F), C72(H72A,H72B,H72C), C53(H53A,H53B,H53C),
 C363(H36G,H36H,H36I), C282(H28D,H28E,H28F), C61(H61A,H61B,H61C), C162(H16D,
 H16E,H16F), C281(H28G,H28H,H28I), C52(H52A,H52B,H52C), C381(H38A,H38B,H38C),
 C51(H51A,H51B,H51C), C163(H16G,H16H,H16I), C71(H71A,H71B,H71C), C63(H63A,H63B,
 H63C), C383(H38D,H38E,H38F), C62(H62A,H62B,H62C), C183(H18A,H18B,H18C),
 C382(H38G,H38H,H38I), C181(H18D,H18E,H18F), C263(H26A,H26B,H26C), C182(H18G,
 H18H,H18I), C261(H26D,H26E,H26F), C262(H26G,H26H,H26I), C6S(H6SA,H6SB,H6SC),
 C1S(H1SA,H1SB,H1SC)
;
_shelxl_res_file
;
TITL p17042_tri2_a.res in P-1
    p17042_tri2_sq.res
    created by SHELXL-2016/6 at 13:30:03 on 11-Aug-2017
REM Old TITL
REM SHELXT solution in P-1
REM R1 0.142, Rweak 0.013, Alpha 0.043, Orientation as input
REM Formula found by SHELXT: C68 N3 O22 Ce
CELL 0.71073 17.1931 18.0941 18.142 60.078 63.808 83.013
ZERR 2 0.0006 0.0005 0.0005 0.003 0.003 0.003
LATT 1
SFAC C H Ce N O
UNIT 154 186 2 12 18
SADI C1S C2S C3S C4S C5S C6S
DELU C6S C5S C4S C3S C2S C1S
SIMU C1S C2S C3S C4S C5S C6S
ISOR C1S C2S C3S C4S C5S C6S

L.S. 10 0 117
PLAN  20
SIZE 0.098 0.205 0.33
TEMP -153.14(10)
BOND $H
list 4
ABIN
fmap 2 53
acta
REM <olex2.extras>
REM <HklSrc "%.\\P17042_tri2.hkl">
REM </olex2.extras>

WGHT    0.074600    4.955700
FVAR       0.30430
CE1   3    0.655135    0.687634    0.592495    11.00000    0.02906    0.01580 =
         0.02657   -0.01415   -0.01367    0.00592
O21   5    0.731787    0.778792    0.434602    11.00000    0.03633    0.02102 =
         0.03432   -0.01727   -0.01709    0.00557
O11   5    0.732045    0.576546    0.594454    11.00000    0.03281    0.01614 =
         0.03049   -0.01496   -0.01417    0.00620
O31   5    0.730112    0.734106    0.641366    11.00000    0.03181    0.02255 =
         0.03128   -0.01853   -0.01493    0.00682
O23   5    0.548119    0.777865    0.542584    11.00000    0.03443    0.02763 =
         0.03596   -0.02344   -0.01766    0.01200
O33   5    0.545964    0.669511    0.747414    11.00000    0.03643    0.01786 =
         0.02738   -0.01306   -0.00977    0.00108
O13   5    0.548452    0.575683    0.636147    11.00000    0.03577    0.01919 =
         0.02960   -0.01018   -0.01656    0.00067
N2    4    0.501436    0.451176    0.864088    11.00000    0.03168    0.01894 =
         0.02145   -0.01149   -0.00757    0.00000
O32   5    0.511192    0.691090    0.868835    11.00000    0.07126    0.02689 =
         0.02534   -0.01142   -0.01896   -0.00042
N1    4    0.631013    0.438697    0.773875    11.00000    0.03125    0.02179 =
         0.02200   -0.01369   -0.01062    0.00558
N5    4    0.633985    0.854058    0.684896    11.00000    0.03245    0.01499 =
         0.02728   -0.01286   -0.01370    0.00726
O12   5    0.506021    0.439185    0.687987    11.00000    0.06963    0.02597 =
         0.04774   -0.02310   -0.03739    0.00655
N4    4    0.635742    0.758660    0.354558    11.00000    0.03984    0.02328 =
         0.03643   -0.02253   -0.01828    0.00531
O22   5    0.513260    0.874847    0.426978    11.00000    0.07800    0.02474 =
         0.04329   -0.02179   -0.03586    0.02619
N6    4    0.506412    0.869178    0.686005    11.00000    0.03075    0.02122 =
         0.02899   -0.01554   -0.01364    0.00720
N3    4    0.505834    0.686655    0.443312    11.00000    0.03935    0.02306 =
         0.03671   -0.01823   -0.02115    0.00549
C24   1    0.705517    0.828048    0.301516    11.00000    0.03841    0.02375 =
         0.03114   -0.01888   -0.01421    0.00327
C11   1    0.553944    0.463900    0.776352    11.00000    0.02953    0.01783 =
         0.02356   -0.01430   -0.00864    0.00090
C15   1    0.749267    0.498375    0.610241    11.00000    0.02675    0.01815 =
         0.02680   -0.01381   -0.01402    0.00760
C14   1    0.701224    0.427047    0.699942    11.00000    0.02746    0.02351 =
         0.02418   -0.01647   -0.00986    0.00859
C25   1    0.749335    0.836926    0.347147    11.00000    0.03137    0.02178 =
         0.02605   -0.01779   -0.01049    0.00583
C34   1    0.702746    0.819502    0.712837    11.00000    0.03055    0.01997 =
         0.02999   -0.01434   -0.01465    0.00459
C39   1    0.722428    0.852570    0.757851    11.00000    0.03672    0.01946 =
         0.03349   -0.01955   -0.01151    0.00439
AFIX  43
H39   2    0.690154    0.895050    0.769842    11.00000   -1.20000
AFIX   0
C35   1    0.747939    0.757398    0.691074    11.00000    0.02819    0.01649 =
         0.02738   -0.01412   -0.01153    0.00297
C17   1    0.830617    0.395179    0.568328    11.00000    0.02886    0.02189 =
         0.02943   -0.01563   -0.01120    0.00867
AFIX  43
H17   2    0.875445    0.383859    0.522064    11.00000   -1.20000
AFIX   0
C19   1    0.718346    0.343008    0.724782    11.00000    0.03787    0.02005 =
         0.02449   -0.00918   -0.01227    0.00897
AFIX  43
H19   2    0.684252    0.297421    0.786984    11.00000   -1.20000
AFIX   0
C20   1    0.537219    0.806919    0.469321    11.00000    0.03252    0.01896 =
         0.03402   -0.01643   -0.01651    0.00582
C31   1    0.556818    0.811969    0.718057    11.00000    0.02977    0.01899 =
         0.02072   -0.01326   -0.00960    0.00672
C16   1    0.814929    0.480122    0.540954    11.00000    0.02574    0.01959 =
         0.02823   -0.01498   -0.01000    0.00580
C21   1    0.558022    0.749152    0.424848    11.00000    0.03927    0.01693 =
         0.03096   -0.01474   -0.02191    0.00915
C30   1    0.535850    0.714354    0.785164    11.00000    0.03254    0.01866 =
         0.02885   -0.01155   -0.01280    0.00474
C12   1    0.627788    0.409258    0.861993    11.00000    0.04401    0.02741 =
         0.02419   -0.01281   -0.01725    0.00746
AFIX  43
H12   2    0.673770    0.388103    0.879693    11.00000   -1.20000
AFIX   0
C10   1    0.533978    0.495955    0.691461    11.00000    0.02939    0.02490 =
         0.02458   -0.01665   -0.01184    0.00626
C361  1    0.799168    0.573878    0.755093    11.00000    0.04556    0.02060 =
         0.04541   -0.02076   -0.02545    0.01107
AFIX 137
H36A  2    0.765953    0.553372    0.823152    11.00000   -1.50000
H36B  2    0.831813    0.528538    0.745676    11.00000   -1.50000
H36C  2    0.758840    0.588805    0.726283    11.00000   -1.50000
AFIX   0
C36   1    0.812784    0.724697    0.724063    11.00000    0.02706    0.02192 =
         0.02956   -0.01854   -0.01120    0.00541
C13   1    0.547636    0.416321    0.917293    11.00000    0.04666    0.02867 =
         0.01980   -0.01340   -0.01277    0.00241
AFIX  43
H13   2    0.526139    0.400150    0.982051    11.00000   -1.20000
AFIX   0
C29   1    0.725951    0.881937    0.206736    11.00000    0.04820    0.03501 =
         0.03553   -0.02468   -0.02245    0.00610
AFIX  43
H29   2    0.695541    0.871268    0.179501    11.00000   -1.20000
AFIX   0
C27   1    0.830744    0.964088    0.196808    11.00000    0.03891    0.02797 =
         0.02933   -0.01647   -0.01062    0.00078
AFIX  43
H27   2    0.874068    1.012414    0.160079    11.00000   -1.20000
AFIX   0
C22   1    0.633472    0.700379    0.326648    11.00000    0.05352    0.03258 =
         0.04121   -0.02898   -0.02153    0.00722
AFIX  43
H22   2    0.680028    0.693176    0.277994    11.00000   -1.20000
AFIX   0
C38   1    0.788104    0.824560    0.785296    11.00000    0.03832    0.02215 =
         0.02973   -0.01854   -0.01183   -0.00086
C37   1    0.830718    0.759275    0.769229    11.00000    0.03093    0.02267 =
         0.03037   -0.01593   -0.01311    0.00227
AFIX  43
H37   2    0.874491    0.737257    0.790416    11.00000   -1.20000
AFIX   0
C73   1    0.401747    0.911693    0.617459    11.00000    0.04367    0.04472 =
         0.04998   -0.02746   -0.03026    0.01860
AFIX 137
H73A  2    0.417169    0.972707    0.592468    11.00000   -1.50000
H73B  2    0.341321    0.901909    0.629823    11.00000   -1.50000
H73C  2    0.441071    0.895054    0.570935    11.00000   -1.50000
AFIX   0
C26   1    0.812139    0.911454    0.291454    11.00000    0.03210    0.02435 =
         0.02879   -0.01772   -0.01324    0.00605
C18   1    0.784886    0.325495    0.659224    11.00000    0.03833    0.01794 =
         0.03085   -0.01351   -0.01457    0.01060
C360  1    0.863196    0.653598    0.708388    11.00000    0.03302    0.02745 =
         0.04462   -0.02668   -0.02140    0.01207
C283  1    0.790921    0.937741    0.422407    11.00000    0.04007    0.02857 =
         0.03200   -0.01996   -0.01453    0.00340
AFIX 137
H28A  2    0.754386    0.982474    0.403060    11.00000   -1.50000
H28B  2    0.821225    0.952185    0.449230    11.00000   -1.50000
H28C  2    0.754066    0.882354    0.470238    11.00000   -1.50000
AFIX   0
C161  1    0.803429    0.599165    0.395855    11.00000    0.04872    0.02647 =
         0.02773   -0.01368   -0.01735    0.00789
AFIX 137
H16A  2    0.772107    0.558166    0.394833    11.00000   -1.50000
H16B  2    0.836587    0.646146    0.330975    11.00000   -1.50000
H16C  2    0.761367    0.622497    0.434229    11.00000   -1.50000
AFIX   0
C50   1    0.405669    0.459247    0.907039    11.00000    0.03174    0.02637 =
         0.02887   -0.01740   -0.00451   -0.00163
C28   1    0.790246    0.951115    0.151475    11.00000    0.05277    0.03193 =
         0.02941   -0.01802   -0.01871    0.00360
C280  1    0.858467    0.931801    0.335700    11.00000    0.03091    0.02798 =
         0.02854   -0.01653   -0.01166    0.00051
C33   1    0.553476    0.950273    0.630804    11.00000    0.04372    0.01560 =
         0.03557   -0.01370   -0.02077    0.01067
AFIX  43
H33   2    0.533451    1.002937    0.599442    11.00000   -1.20000
AFIX   0
C32   1    0.632036    0.940899    0.629734    11.00000    0.03752    0.01598 =
         0.03569   -0.01285   -0.01425    0.00439
AFIX  43
H32   2    0.678321    0.985685    0.597047    11.00000   -1.20000
AFIX   0
C362  1    0.915559    0.687177    0.601810    11.00000    0.03572    0.03948 =
         0.04759   -0.03347   -0.01247    0.01097
AFIX 137
H36D  2    0.946996    0.641708    0.591476    11.00000   -1.50000
H36E  2    0.957551    0.736780    0.573432    11.00000   -1.50000
H36F  2    0.875657    0.704543    0.572282    11.00000   -1.50000
AFIX   0
C60   1    0.409666    0.658338    0.507069    11.00000    0.03654    0.02931 =
         0.04983   -0.01639   -0.02606    0.00224
C70   1    0.410630    0.857582    0.709989    11.00000    0.03023    0.03420 =
         0.04005   -0.02424   -0.01509    0.01329
C23   1    0.553875    0.656615    0.380865    11.00000    0.05570    0.02702 =
         0.04850   -0.02680   -0.03042    0.00737
AFIX  43
H23   2    0.533278    0.612438    0.377599    11.00000   -1.20000
AFIX   0
C160  1    0.866239    0.553394    0.438836    11.00000    0.03316    0.01743 =
         0.02862   -0.01300   -0.00926    0.00389
C72   1    0.359999    0.890369    0.779080    11.00000    0.03860    0.06189 =
         0.04933   -0.04221   -0.00949    0.01186
AFIX 137
H72A  2    0.368229    0.856335    0.836743    11.00000   -1.50000
H72B  2    0.297712    0.884925    0.795456    11.00000   -1.50000
H72C  2    0.381575    0.950879    0.749362    11.00000   -1.50000
AFIX   0
C53   1    0.390848    0.494745    0.972531    11.00000    0.04702    0.04551 =
         0.04135   -0.03274   -0.00762    0.00721
AFIX 137
H53A  2    0.402004    0.452170    1.026262    11.00000   -1.50000
H53B  2    0.330325    0.507016    0.996008    11.00000   -1.50000
H53C  2    0.430726    0.547775    0.937250    11.00000   -1.50000
AFIX   0
C363  1    0.928527    0.625321    0.752094    11.00000    0.04945    0.04366 =
         0.07013   -0.04325   -0.03598    0.02404
AFIX 137
H36G  2    0.897129    0.605723    0.820063    11.00000   -1.50000
H36H  2    0.972704    0.674047    0.720926    11.00000   -1.50000
H36I  2    0.957128    0.578282    0.742977    11.00000   -1.50000
AFIX   0
C282  1    0.915636    0.861582    0.365253    11.00000    0.03794    0.04500 =
         0.05452   -0.03126   -0.02710    0.01409
AFIX 137
H28D  2    0.879095    0.805791    0.410813    11.00000   -1.50000
H28E  2    0.944255    0.874256    0.394654    11.00000   -1.50000
H28F  2    0.960107    0.859804    0.309185    11.00000   -1.50000
AFIX   0
C380  1    0.813408    0.864693    0.830512    11.00000    0.04577    0.02558 =
         0.03764   -0.02225   -0.01646   -0.00167
C61   1    0.395225    0.559331    0.553616    11.00000    0.05672    0.02953 =
         0.06275   -0.01893   -0.03129   -0.00158
AFIX 137
H61A  2    0.411225    0.543938    0.504483    11.00000   -1.50000
H61B  2    0.333602    0.538135    0.598854    11.00000   -1.50000
H61C  2    0.431708    0.533263    0.586969    11.00000   -1.50000
AFIX   0
C162  1    0.932095    0.519604    0.375116    11.00000    0.05148    0.02837 =
         0.02886   -0.01408   -0.00286    0.00677
AFIX 137
H16D  2    0.972283    0.488430    0.401931    11.00000   -1.50000
H16E  2    0.965322    0.568096    0.311352    11.00000   -1.50000
H16F  2    0.900572    0.480791    0.371534    11.00000   -1.50000
AFIX   0
C281  1    0.917565    1.018272    0.266825    11.00000    0.04724    0.04721 =
         0.03863   -0.02020   -0.01483   -0.01419
AFIX 137
H28G  2    0.963050    1.016642    0.211112    11.00000   -1.50000
H28H  2    0.944875    1.028958    0.298538    11.00000   -1.50000
H28I  2    0.882492    1.064409    0.246863    11.00000   -1.50000
AFIX   0
C52   1    0.356651    0.368580    0.964590    11.00000    0.04217    0.03289 =
         0.05192   -0.01910   -0.00780   -0.00705
AFIX 137
H52A  2    0.373042    0.343483    0.923568    11.00000   -1.50000
H52B  2    0.293566    0.371447    0.989967    11.00000   -1.50000
H52C  2    0.371960    0.332755    1.017087    11.00000   -1.50000
AFIX   0
C381  1    0.851389    0.958730    0.755954    11.00000    0.05186    0.02561 =
         0.04966   -0.02364   -0.02449    0.00181
AFIX 137
H38A  2    0.904087    0.961303    0.702134    11.00000   -1.50000
H38B  2    0.866319    0.985836    0.784005    11.00000   -1.50000
H38C  2    0.808062    0.989223    0.734014    11.00000   -1.50000
AFIX   0
C51   1    0.376979    0.519340    0.831444    11.00000    0.03114    0.04003 =
         0.04180   -0.02290   -0.01377    0.00636
AFIX 137
H51A  2    0.413170    0.575239    0.792058    11.00000   -1.50000
H51B  2    0.315590    0.526772    0.861577    11.00000   -1.50000
H51C  2    0.383578    0.494963    0.791695    11.00000   -1.50000
AFIX   0
C180  1    0.808586    0.233028    0.689146    11.00000    0.04391    0.01766 =
         0.03273   -0.01100   -0.01085    0.01341
C163  1    0.918891    0.616741    0.437140    11.00000    0.03823    0.02725 =
         0.04283   -0.01546   -0.01116   -0.00357
AFIX 137
H16G  2    0.879297    0.639890    0.477017    11.00000   -1.50000
H16H  2    0.950093    0.663893    0.371879    11.00000   -1.50000
H16I  2    0.961110    0.587138    0.461437    11.00000   -1.50000
AFIX   0
C71   1    0.379459    0.764018    0.752578    11.00000    0.03173    0.03769 =
         0.04959   -0.02205   -0.01690    0.00294
AFIX 137
H71A  2    0.417360    0.743259    0.709493    11.00000   -1.50000
H71B  2    0.319283    0.758635    0.762042    11.00000   -1.50000
H71C  2    0.381593    0.729707    0.813714    11.00000   -1.50000
AFIX   0
C63   1    0.362588    0.700748    0.444575    11.00000    0.05190    0.05565 =
         0.06384   -0.02217   -0.03819    0.00982
AFIX 137
H63A  2    0.374097    0.763375    0.413679    11.00000   -1.50000
H63B  2    0.299591    0.682501    0.483661    11.00000   -1.50000
H63C  2    0.383789    0.683651    0.396181    11.00000   -1.50000
AFIX   0
C383  1    0.882249    0.819705    0.863340    11.00000    0.08776    0.03126 =
         0.05952   -0.02796   -0.04920    0.00861
AFIX 137
H38D  2    0.859210    0.759408    0.911704    11.00000   -1.50000
H38E  2    0.897035    0.848179    0.890239    11.00000   -1.50000
H38F  2    0.934772    0.822599    0.809188    11.00000   -1.50000
AFIX   0
C62   1    0.379149    0.681351    0.584506    11.00000    0.03856    0.04649 =
         0.04698   -0.02336   -0.01335    0.00060
AFIX 137
H62A  2    0.416518    0.659518    0.617153    11.00000   -1.50000
H62B  2    0.318564    0.655424    0.630085    11.00000   -1.50000
H62C  2    0.382655    0.743976    0.556297    11.00000   -1.50000
AFIX   0
C183  1    0.727103    0.169775    0.744650    11.00000    0.05445    0.02316 =
         0.10363   -0.02987   -0.03647    0.01359
AFIX 137
H18A  2    0.688365    0.173022    0.801683    11.00000   -1.50000
H18B  2    0.743196    0.111463    0.763038    11.00000   -1.50000
H18C  2    0.696881    0.183803    0.705242    11.00000   -1.50000
AFIX   0
C260  1    0.817333    1.008358    0.044205    11.00000    0.06583    0.04480 =
         0.03068   -0.01858   -0.01984   -0.00340
C382  1    0.732383    0.862400    0.914183    11.00000    0.06222    0.06713 =
         0.05007   -0.04531   -0.00363   -0.01955
AFIX 137
H38G  2    0.689425    0.893984    0.892245    11.00000   -1.50000
H38H  2    0.748795    0.889148    0.941659    11.00000   -1.50000
H38I  2    0.706922    0.802595    0.962352    11.00000   -1.50000
AFIX   0
C181  1    0.851888    0.211628    0.754961    11.00000    0.06138    0.02870 =
         0.07376   -0.01459   -0.03896    0.01866
AFIX 137
H18D  2    0.903151    0.253935    0.721639    11.00000   -1.50000
H18E  2    0.870015    0.154056    0.772960    11.00000   -1.50000
H18F  2    0.809986    0.213306    0.812065    11.00000   -1.50000
AFIX   0
C263  1    0.870660    0.958479   -0.004798    11.00000    0.10585    0.09133 =
         0.03981   -0.03750   -0.01795    0.02356
AFIX 137
H26A  2    0.926310    0.950833   -0.000702    11.00000   -1.50000
H26B  2    0.881971    0.990477   -0.071576    11.00000   -1.50000
H26C  2    0.837974    0.902072    0.026391    11.00000   -1.50000
AFIX   0
C182  1    0.875019    0.225199    0.605229    11.00000    0.12451    0.03581 =
         0.05240   -0.02423   -0.01955    0.04069
AFIX 137
H18G  2    0.848355    0.232859    0.564385    11.00000   -1.50000
H18H  2    0.894599    0.168204    0.627747    11.00000   -1.50000
H18I  2    0.925189    0.269458    0.569129    11.00000   -1.50000
AFIX   0
C261  1    0.735206    1.028855    0.026792    11.00000    0.09526    0.09763 =
         0.03733   -0.01626   -0.03665    0.01537
AFIX 137
H26D  2    0.701621    0.975206    0.050581    11.00000   -1.50000
H26E  2    0.752808    1.065498   -0.041354    11.00000   -1.50000
H26F  2    0.699026    1.058878    0.060088    11.00000   -1.50000
AFIX   0
C262  1    0.867515    1.093005    0.002363    11.00000    0.19395    0.05766 =
         0.04125    0.00801   -0.06173   -0.04826
AFIX 137
H26G  2    0.835416    1.120108    0.040542    11.00000   -1.50000
H26H  2    0.874882    1.130569   -0.062718    11.00000   -1.50000
H26I  2    0.925033    1.083643    0.001929    11.00000   -1.50000
AFIX   0

C6S   1    0.820046    0.610087    0.134606    11.00000    0.43313    0.39997 =
         0.16026    0.07900   -0.17488   -0.31464
AFIX 137
H6SA  2    0.799462    0.563840    0.200731    11.00000   -1.50000
H6SB  2    0.861379    0.589662    0.092642    11.00000   -1.50000
H6SC  2    0.770171    0.627404    0.119756    11.00000   -1.50000
AFIX   0
C5S   1    0.862212    0.681543    0.121124    11.00000    0.33721    0.20603 =
         0.10700   -0.09548   -0.11842    0.07086
AFIX  23
H5SA  2    0.836921    0.688417    0.177756    11.00000   -1.20000
H5SB  2    0.866715    0.736173    0.064151    11.00000   -1.20000
AFIX   0
C3S   1    1.055478    0.682760    0.065644    11.00000    0.39430    0.08404 =
         0.40188   -0.06383   -0.33189    0.03374
AFIX  23
H3SA  2    1.072833    0.728274   -0.001127    11.00000   -1.20000
H3SB  2    1.047842    0.711889    0.101889    11.00000   -1.20000
AFIX   0
C4S   1    0.961736    0.634303    0.104896    11.00000    0.33105    0.18751 =
         0.26404   -0.09704   -0.18446    0.02555
AFIX  23
H4SA  2    0.950546    0.583269    0.167332    11.00000   -1.20000
H4SB  2    0.969466    0.612162    0.062315    11.00000   -1.20000
AFIX   0
C2S   1    1.131678    0.630363    0.068619    11.00000    0.35438    0.10718 =
         0.20156   -0.09427   -0.17003    0.09043
AFIX  23
H2SA  2    1.111629    0.570650    0.122393    11.00000   -1.20000
H2SB  2    1.166041    0.629508    0.008650    11.00000   -1.20000
AFIX   0
C1S   1    1.178253    0.676374    0.080829    11.00000    0.34095    0.08507 =
         0.56635   -0.06169   -0.36289    0.05338
AFIX 137
H1SA  2    1.204979    0.731647    0.022308    11.00000   -1.50000
H1SB  2    1.224098    0.643859    0.096008    11.00000   -1.50000
H1SC  2    1.138918    0.686448    0.132884    11.00000   -1.50000
AFIX   0
HKLF 4




REM  p17042_tri2_a.res in P-1
REM R1 =  0.0574 for   16930 Fo > 4sig(Fo)  and  0.0687 for all   19977 data
REM    822 parameters refined using     78 restraints

END  
     
WGHT      0.0746      4.9559 

REM Highest difference peak  2.396,  deepest hole -1.069,  1-sigma level  0.103
Q1    1   0.6588  0.7185  0.5389  11.00000  0.05    2.40
Q2    1   0.5992  0.6782  0.6172  11.00000  0.05    2.24
Q3    1   0.7148  0.6995  0.5606  11.00000  0.05    2.01
Q4    1   0.6345  0.6547  0.6558  11.00000  0.05    1.79
Q5    1   1.1422  0.6924 -0.0162  11.00000  0.05    1.43
Q6    1   0.7969  0.6436  0.1409  11.00000  0.05    1.24
Q7    1   0.6236  0.7034  0.5564  11.00000  0.05    1.19
Q8    1   0.8147  0.2168  0.5959  11.00000  0.05    0.97
Q9    1   0.8895  0.2267  0.6890  11.00000  0.05    0.82
Q10   1   0.8015  0.2027  0.6204  11.00000  0.05    0.80
Q11   1   0.6766  0.7774  0.4770  11.00000  0.05    0.76
Q12   1   1.2089  0.6843  0.0295  11.00000  0.05    0.71
Q13   1   1.1628  0.6362  0.0791  11.00000  0.05    0.66
Q14   1   0.8460  0.6196  0.1694  11.00000  0.05    0.62
Q15   1   1.0346  0.9380  0.2164  11.00000  0.05    0.60
Q16   1   0.7997  0.7608  0.6803  11.00000  0.05    0.56
Q17   1   0.5396  0.4692  0.7428  11.00000  0.05    0.55
Q18   1   1.1462  0.6640  0.1411  11.00000  0.05    0.53
Q19   1   0.7745  0.7410  0.5207  11.00000  0.05    0.53
Q20   1   1.0365  0.6811  0.0814  11.00000  0.05    0.52

  REM The information below was added by Olex2.
  REM
  REM R1 = 0.0574 for 16930 Fo > 4sig(Fo) and 0.0687 for all 118520 data
  REM n/a parameters refined using n/a restraints
  REM Highest difference peak 2.40, deepest hole -1.07
  REM Mean Shift 0, Max Shift 0.002.

  REM +++ Tabular Listing of Refinement Information +++
  REM R1_all = 0.0687
  REM R1_gt = 0.0574
  REM wR_ref = 0.1470
  REM GOOF = 1.043
  REM Shift_max = 0.002
  REM Shift_mean = 0
  REM Reflections_all = 118520
  REM Reflections_gt = 16930
  REM Parameters = n/a
  REM Hole = -1.07
  REM Peak = 2.40
  REM Flack = n/a
;
_olex2_submission_special_instructions 'No special instructions were received'
_oxdiff_exptl_absorpt_empirical_details
;
Empirical correction (ABSPACK) includes:
- Absorption correction using spherical harmonics
- Frame scaling
;
_oxdiff_exptl_absorpt_empirical_full_max 1.551
_oxdiff_exptl_absorpt_empirical_full_min 0.585

loop_
_space_group_symop_operation_xyz
'x, y, z'
'-x, -y, -z'

loop_
_atom_site_label
_atom_site_type_symbol
_atom_site_fract_x
_atom_site_fract_y
_atom_site_fract_z
_atom_site_U_iso_or_equiv
_atom_site_adp_type
_atom_site_occupancy
_atom_site_site_symmetry_order
_atom_site_calc_flag
_atom_site_refinement_flags_posn
_atom_site_refinement_flags_adp
Ce1 Ce 0.65513(2) 0.68763(2) 0.59249(2) 0.02179(7) Uani 1 1 d . .
O21 O 0.73179(16) 0.77879(14) 0.43460(17) 0.0284(5) Uani 1 1 d . .
O11 O 0.73204(15) 0.57655(13) 0.59445(16) 0.0251(5) Uani 1 1 d . .
O31 O 0.73011(15) 0.73411(14) 0.64137(16) 0.0260(5) Uani 1 1 d . .
O23 O 0.54812(16) 0.77787(15) 0.54258(17) 0.0289(5) Uani 1 1 d . .
O33 O 0.54596(16) 0.66951(14) 0.74741(16) 0.0279(5) Uani 1 1 d . .
O13 O 0.54845(16) 0.57568(14) 0.63615(16) 0.0280(5) Uani 1 1 d . .
N2 N 0.50144(18) 0.45118(17) 0.86409(18) 0.0248(6) Uani 1 1 d . .
O32 O 0.5112(2) 0.69109(17) 0.86884(17) 0.0423(7) Uani 1 1 d . .
N1 N 0.63101(18) 0.43870(17) 0.77387(18) 0.0244(6) Uani 1 1 d . .
N5 N 0.63398(18) 0.85406(16) 0.68490(19) 0.0240(6) Uani 1 1 d . .
O12 O 0.5060(2) 0.43919(16) 0.68799(19) 0.0406(7) Uani 1 1 d . .
N4 N 0.6357(2) 0.75866(18) 0.3546(2) 0.0289(6) Uani 1 1 d . .
O22 O 0.5133(2) 0.87485(16) 0.42698(19) 0.0445(7) Uani 1 1 d . .
N6 N 0.50641(19) 0.86918(17) 0.68600(19) 0.0257(6) Uani 1 1 d . .
N3 N 0.5058(2) 0.68666(18) 0.4433(2) 0.0297(6) Uani 1 1 d . .
C24 C 0.7055(2) 0.8280(2) 0.3015(2) 0.0290(7) Uani 1 1 d . .
C11 C 0.5539(2) 0.46390(19) 0.7764(2) 0.0228(6) Uani 1 1 d . .
C15 C 0.7493(2) 0.49838(19) 0.6102(2) 0.0222(6) Uani 1 1 d . .
C14 C 0.7012(2) 0.4270(2) 0.6999(2) 0.0240(6) Uani 1 1 d . .
C25 C 0.7493(2) 0.8369(2) 0.3471(2) 0.0247(7) Uani 1 1 d . .
C34 C 0.7027(2) 0.8195(2) 0.7128(2) 0.0255(7) Uani 1 1 d . .
C39 C 0.7224(2) 0.8526(2) 0.7579(2) 0.0285(7) Uani 1 1 d . .
H39 H 0.690154 0.895050 0.769842 0.034 Uiso 1 1 calc R .
C35 C 0.7479(2) 0.75740(19) 0.6911(2) 0.0228(6) Uani 1 1 d . .
C17 C 0.8306(2) 0.3952(2) 0.5683(2) 0.0266(7) Uani 1 1 d . .
H17 H 0.875445 0.383859 0.522064 0.032 Uiso 1 1 calc R .
C19 C 0.7183(2) 0.3430(2) 0.7248(2) 0.0297(7) Uani 1 1 d . .
H19 H 0.684252 0.297421 0.786984 0.036 Uiso 1 1 calc R .
C20 C 0.5372(2) 0.8069(2) 0.4693(2) 0.0264(7) Uani 1 1 d . .
C31 C 0.5568(2) 0.8120(2) 0.7181(2) 0.0226(6) Uani 1 1 d . .
C16 C 0.8149(2) 0.4801(2) 0.5410(2) 0.0241(6) Uani 1 1 d . .
C21 C 0.5580(2) 0.7492(2) 0.4248(2) 0.0256(7) Uani 1 1 d . .
C30 C 0.5359(2) 0.7144(2) 0.7852(2) 0.0273(7) Uani 1 1 d . .
C12 C 0.6278(3) 0.4093(2) 0.8620(2) 0.0313(8) Uani 1 1 d . .
H12 H 0.673770 0.388103 0.879693 0.038 Uiso 1 1 calc R .
C10 C 0.5340(2) 0.4960(2) 0.6915(2) 0.0245(7) Uani 1 1 d . .
C361 C 0.7992(3) 0.5739(2) 0.7551(3) 0.0335(8) Uani 1 1 d . .
H36A H 0.765953 0.553372 0.823152 0.050 Uiso 1 1 calc GR .
H36B H 0.831813 0.528538 0.745676 0.050 Uiso 1 1 calc GR .
H36C H 0.758840 0.588805 0.726283 0.050 Uiso 1 1 calc GR .
C36 C 0.8128(2) 0.7247(2) 0.7241(2) 0.0242(6) Uani 1 1 d . .
C13 C 0.5476(3) 0.4163(2) 0.9173(2) 0.0316(8) Uani 1 1 d . .
H13 H 0.526139 0.400150 0.982051 0.038 Uiso 1 1 calc R .
C29 C 0.7260(3) 0.8819(2) 0.2067(3) 0.0345(8) Uani 1 1 d . .
H29 H 0.695541 0.871268 0.179501 0.041 Uiso 1 1 calc R .
C27 C 0.8307(3) 0.9641(2) 0.1968(2) 0.0325(8) Uani 1 1 d . .
H27 H 0.874068 1.012414 0.160079 0.039 Uiso 1 1 calc R .
C22 C 0.6335(3) 0.7004(2) 0.3266(3) 0.0371(9) Uani 1 1 d . .
H22 H 0.680028 0.693176 0.277994 0.045 Uiso 1 1 calc R .
C38 C 0.7881(2) 0.8246(2) 0.7853(2) 0.0282(7) Uani 1 1 d . .
C37 C 0.8307(2) 0.7593(2) 0.7692(2) 0.0267(7) Uani 1 1 d . .
H37 H 0.874491 0.737257 0.790416 0.032 Uiso 1 1 calc R .
C73 C 0.4017(3) 0.9117(3) 0.6175(3) 0.0416(9) Uani 1 1 d . .
H73A H 0.417169 0.972707 0.592468 0.062 Uiso 1 1 calc GR .
H73B H 0.341321 0.901909 0.629823 0.062 Uiso 1 1 calc GR .
H73C H 0.441071 0.895054 0.570935 0.062 Uiso 1 1 calc GR .
C26 C 0.8121(2) 0.9115(2) 0.2915(2) 0.0266(7) Uani 1 1 d . .
C18 C 0.7849(2) 0.3255(2) 0.6592(2) 0.0294(7) Uani 1 1 d . .
C360 C 0.8632(2) 0.6536(2) 0.7084(3) 0.0298(7) Uani 1 1 d . .
C283 C 0.7909(2) 0.9377(2) 0.4224(2) 0.0316(8) Uani 1 1 d . .
H28A H 0.754386 0.982474 0.403060 0.047 Uiso 1 1 calc GR .
H28B H 0.821225 0.952185 0.449230 0.047 Uiso 1 1 calc GR .
H28C H 0.754066 0.882354 0.470238 0.047 Uiso 1 1 calc GR .
C161 C 0.8034(3) 0.5992(2) 0.3959(2) 0.0344(8) Uani 1 1 d . .
H16A H 0.772107 0.558166 0.394833 0.052 Uiso 1 1 calc GR .
H16B H 0.836587 0.646146 0.330975 0.052 Uiso 1 1 calc GR .
H16C H 0.761367 0.622497 0.434229 0.052 Uiso 1 1 calc GR .
C50 C 0.4057(2) 0.4592(2) 0.9070(2) 0.0304(7) Uani 1 1 d . .
C28 C 0.7902(3) 0.9511(2) 0.1515(3) 0.0363(8) Uani 1 1 d . .
C280 C 0.8585(2) 0.9318(2) 0.3357(2) 0.0282(7) Uani 1 1 d . .
C33 C 0.5535(2) 0.9503(2) 0.6308(2) 0.0305(7) Uani 1 1 d . .
H33 H 0.533451 1.002937 0.599442 0.037 Uiso 1 1 calc R .
C32 C 0.6320(2) 0.9409(2) 0.6297(2) 0.0307(7) Uani 1 1 d . .
H32 H 0.678321 0.985685 0.597047 0.037 Uiso 1 1 calc R .
C362 C 0.9156(3) 0.6872(3) 0.6018(3) 0.0383(9) Uani 1 1 d . .
H36D H 0.946996 0.641708 0.591476 0.057 Uiso 1 1 calc GR .
H36E H 0.957551 0.736780 0.573432 0.057 Uiso 1 1 calc GR .
H36F H 0.875657 0.704543 0.572282 0.057 Uiso 1 1 calc GR .
C60 C 0.4097(3) 0.6583(2) 0.5071(3) 0.0371(9) Uani 1 1 d . .
C70 C 0.4106(2) 0.8576(2) 0.7100(3) 0.0332(8) Uani 1 1 d . .
C23 C 0.5539(3) 0.6566(2) 0.3809(3) 0.0369(9) Uani 1 1 d . .
H23 H 0.533278 0.612438 0.377599 0.044 Uiso 1 1 calc R .
C160 C 0.8662(2) 0.5534(2) 0.4388(2) 0.0276(7) Uani 1 1 d . .
C72 C 0.3600(3) 0.8904(3) 0.7791(3) 0.0476(10) Uani 1 1 d . .
H72A H 0.368229 0.856335 0.836743 0.071 Uiso 1 1 calc GR .
H72B H 0.297712 0.884925 0.795456 0.071 Uiso 1 1 calc GR .
H72C H 0.381575 0.950879 0.749362 0.071 Uiso 1 1 calc GR .
C53 C 0.3908(3) 0.4947(3) 0.9725(3) 0.0444(10) Uani 1 1 d . .
H53A H 0.402004 0.452170 1.026262 0.067 Uiso 1 1 calc GR .
H53B H 0.330325 0.507016 0.996008 0.067 Uiso 1 1 calc GR .
H53C H 0.430726 0.547775 0.937250 0.067 Uiso 1 1 calc GR .
C363 C 0.9285(3) 0.6253(3) 0.7521(3) 0.0449(10) Uani 1 1 d . .
H36G H 0.897129 0.605723 0.820063 0.067 Uiso 1 1 calc GR .
H36H H 0.972704 0.674047 0.720926 0.067 Uiso 1 1 calc GR .
H36I H 0.957128 0.578282 0.742977 0.067 Uiso 1 1 calc GR .
C282 C 0.9156(3) 0.8616(3) 0.3653(3) 0.0408(9) Uani 1 1 d . .
H28D H 0.879095 0.805791 0.410813 0.061 Uiso 1 1 calc GR .
H28E H 0.944255 0.874256 0.394654 0.061 Uiso 1 1 calc GR .
H28F H 0.960107 0.859804 0.309185 0.061 Uiso 1 1 calc GR .
C380 C 0.8134(3) 0.8647(2) 0.8305(3) 0.0333(8) Uani 1 1 d . .
C61 C 0.3952(3) 0.5593(3) 0.5536(3) 0.0489(11) Uani 1 1 d . .
H61A H 0.411225 0.543938 0.504483 0.073 Uiso 1 1 calc GR .
H61B H 0.333602 0.538135 0.598854 0.073 Uiso 1 1 calc GR .
H61C H 0.431708 0.533263 0.586969 0.073 Uiso 1 1 calc GR .
C162 C 0.9321(3) 0.5196(3) 0.3751(3) 0.0429(10) Uani 1 1 d . .
H16D H 0.972283 0.488430 0.401931 0.064 Uiso 1 1 calc GR .
H16E H 0.965322 0.568096 0.311352 0.064 Uiso 1 1 calc GR .
H16F H 0.900572 0.480791 0.371534 0.064 Uiso 1 1 calc GR .
C281 C 0.9176(3) 1.0183(3) 0.2668(3) 0.0446(10) Uani 1 1 d . .
H28G H 0.963050 1.016642 0.211112 0.067 Uiso 1 1 calc GR .
H28H H 0.944875 1.028958 0.298538 0.067 Uiso 1 1 calc GR .
H28I H 0.882492 1.064409 0.246863 0.067 Uiso 1 1 calc GR .
C52 C 0.3567(3) 0.3686(3) 0.9646(3) 0.0477(10) Uani 1 1 d . .
H52A H 0.373042 0.343483 0.923568 0.071 Uiso 1 1 calc GR .
H52B H 0.293566 0.371447 0.989967 0.071 Uiso 1 1 calc GR .
H52C H 0.371960 0.332755 1.017087 0.071 Uiso 1 1 calc GR .
C381 C 0.8514(3) 0.9587(2) 0.7560(3) 0.0388(9) Uani 1 1 d . .
H38A H 0.904087 0.961303 0.702134 0.058 Uiso 1 1 calc GR .
H38B H 0.866319 0.985836 0.784005 0.058 Uiso 1 1 calc GR .
H38C H 0.808062 0.989223 0.734014 0.058 Uiso 1 1 calc GR .
C51 C 0.3770(3) 0.5193(3) 0.8314(3) 0.0376(8) Uani 1 1 d . .
H51A H 0.413170 0.575239 0.792058 0.056 Uiso 1 1 calc GR .
H51B H 0.315590 0.526772 0.861577 0.056 Uiso 1 1 calc GR .
H51C H 0.383578 0.494963 0.791695 0.056 Uiso 1 1 calc GR .
C180 C 0.8086(3) 0.2330(2) 0.6891(3) 0.0358(9) Uani 1 1 d . .
C163 C 0.9189(3) 0.6167(2) 0.4371(3) 0.0392(9) Uani 1 1 d . .
H16G H 0.879297 0.639890 0.477017 0.059 Uiso 1 1 calc GR .
H16H H 0.950093 0.663893 0.371879 0.059 Uiso 1 1 calc GR .
H16I H 0.961110 0.587138 0.461437 0.059 Uiso 1 1 calc GR .
C71 C 0.3795(3) 0.7640(3) 0.7526(3) 0.0399(9) Uani 1 1 d . .
H71A H 0.417360 0.743259 0.709493 0.060 Uiso 1 1 calc GR .
H71B H 0.319283 0.758635 0.762042 0.060 Uiso 1 1 calc GR .
H71C H 0.381593 0.729707 0.813714 0.060 Uiso 1 1 calc GR .
C63 C 0.3626(3) 0.7007(3) 0.4446(4) 0.0559(12) Uani 1 1 d . .
H63A H 0.374097 0.763375 0.413679 0.084 Uiso 1 1 calc GR .
H63B H 0.299591 0.682501 0.483661 0.084 Uiso 1 1 calc GR .
H63C H 0.383789 0.683651 0.396181 0.084 Uiso 1 1 calc GR .
C383 C 0.8822(4) 0.8197(3) 0.8633(3) 0.0499(11) Uani 1 1 d . .
H38D H 0.859210 0.759408 0.911704 0.075 Uiso 1 1 calc GR .
H38E H 0.897035 0.848179 0.890239 0.075 Uiso 1 1 calc GR .
H38F H 0.934772 0.822599 0.809188 0.075 Uiso 1 1 calc GR .
C62 C 0.3791(3) 0.6814(3) 0.5845(3) 0.0459(10) Uani 1 1 d . .
H62A H 0.416518 0.659518 0.617153 0.069 Uiso 1 1 calc GR .
H62B H 0.318564 0.655424 0.630085 0.069 Uiso 1 1 calc GR .
H62C H 0.382655 0.743976 0.556297 0.069 Uiso 1 1 calc GR .
C183 C 0.7271(3) 0.1698(3) 0.7447(4) 0.0616(14) Uani 1 1 d . .
H18A H 0.688365 0.173022 0.801683 0.092 Uiso 1 1 calc GR .
H18B H 0.743196 0.111463 0.763038 0.092 Uiso 1 1 calc GR .
H18C H 0.696881 0.183803 0.705242 0.092 Uiso 1 1 calc GR .
C260 C 0.8173(3) 1.0084(3) 0.0442(3) 0.0468(10) Uani 1 1 d . .
C382 C 0.7324(3) 0.8624(3) 0.9142(3) 0.0579(14) Uani 1 1 d . .
H38G H 0.689425 0.893984 0.892245 0.087 Uiso 1 1 calc GR .
H38H H 0.748795 0.889148 0.941659 0.087 Uiso 1 1 calc GR .
H38I H 0.706922 0.802595 0.962352 0.087 Uiso 1 1 calc GR .
C181 C 0.8519(3) 0.2116(3) 0.7550(4) 0.0576(13) Uani 1 1 d . .
H18D H 0.903151 0.253935 0.721639 0.086 Uiso 1 1 calc GR .
H18E H 0.870015 0.154056 0.772960 0.086 Uiso 1 1 calc GR .
H18F H 0.809986 0.213306 0.812065 0.086 Uiso 1 1 calc GR .
C263 C 0.8707(5) 0.9585(4) -0.0048(4) 0.084(2) Uani 1 1 d . .
H26A H 0.926310 0.950833 -0.000702 0.126 Uiso 1 1 calc GR .
H26B H 0.881971 0.990477 -0.071576 0.126 Uiso 1 1 calc GR .
H26C H 0.837974 0.902072 0.026391 0.126 Uiso 1 1 calc GR .
C182 C 0.8750(5) 0.2252(3) 0.6052(4) 0.081(2) Uani 1 1 d . .
H18G H 0.848355 0.232859 0.564385 0.122 Uiso 1 1 calc GR .
H18H H 0.894599 0.168204 0.627747 0.122 Uiso 1 1 calc GR .
H18I H 0.925189 0.269458 0.569129 0.122 Uiso 1 1 calc GR .
C261 C 0.7352(4) 1.0289(5) 0.0268(4) 0.0827(19) Uani 1 1 d . .
H26D H 0.701621 0.975206 0.050581 0.124 Uiso 1 1 calc GR .
H26E H 0.752808 1.065498 -0.041354 0.124 Uiso 1 1 calc GR .
H26F H 0.699026 1.058878 0.060088 0.124 Uiso 1 1 calc GR .
C262 C 0.8675(6) 1.0930(4) 0.0024(4) 0.103(3) Uani 1 1 d . .
H26G H 0.835416 1.120108 0.040542 0.154 Uiso 1 1 calc GR .
H26H H 0.874882 1.130569 -0.062718 0.154 Uiso 1 1 calc GR .
H26I H 0.925033 1.083643 0.001929 0.154 Uiso 1 1 calc GR .
C6S C 0.8200(14) 0.6101(13) 0.1346(11) 0.383(15) Uani 1 1 d D U
H6SA H 0.799462 0.563840 0.200731 0.574 Uiso 1 1 calc GR .
H6SB H 0.861379 0.589662 0.092642 0.574 Uiso 1 1 calc GR .
H6SC H 0.770171 0.627404 0.119756 0.574 Uiso 1 1 calc GR .
C5S C 0.8622(11) 0.6815(9) 0.1211(8) 0.203(5) Uani 1 1 d D U
H5SA H 0.836921 0.688417 0.177756 0.244 Uiso 1 1 calc R .
H5SB H 0.866715 0.736173 0.064151 0.244 Uiso 1 1 calc R .
C3S C 1.0555(12) 0.6828(7) 0.0656(13) 0.256(7) Uani 1 1 d D U
H3SA H 1.072833 0.728274 -0.001127 0.307 Uiso 1 1 calc R .
H3SB H 1.047842 0.711889 0.101889 0.307 Uiso 1 1 calc R .
C4S C 0.9617(12) 0.6343(11) 0.1049(13) 0.246(6) Uani 1 1 d D U
H4SA H 0.950546 0.583269 0.167332 0.295 Uiso 1 1 calc R .
H4SB H 0.969466 0.612162 0.062315 0.295 Uiso 1 1 calc R .
C2S C 1.1317(12) 0.6304(8) 0.0686(10) 0.199(5) Uani 1 1 d D U
H2SA H 1.111629 0.570650 0.122393 0.239 Uiso 1 1 calc R .
H2SB H 1.166041 0.629508 0.008650 0.239 Uiso 1 1 calc R .
C1S C 1.1783(12) 0.6764(8) 0.0808(16) 0.315(13) Uani 1 1 d D U
H1SA H 1.204979 0.731647 0.022308 0.472 Uiso 1 1 calc GR .
H1SB H 1.224098 0.643859 0.096008 0.472 Uiso 1 1 calc GR .
H1SC H 1.138918 0.686448 0.132884 0.472 Uiso 1 1 calc GR .

loop_
_atom_site_aniso_label
_atom_site_aniso_U_11
_atom_site_aniso_U_22
_atom_site_aniso_U_33
_atom_site_aniso_U_23
_atom_site_aniso_U_13
_atom_site_aniso_U_12
Ce1 0.02906(11) 0.01580(9) 0.02657(10) -0.01415(8) -0.01367(8) 0.00592(7)
O21 0.0363(14) 0.0210(11) 0.0343(12) -0.0173(10) -0.0171(11) 0.0056(10)
O11 0.0328(13) 0.0161(10) 0.0305(12) -0.0150(9) -0.0142(10) 0.0062(9)
O31 0.0318(13) 0.0226(11) 0.0313(12) -0.0185(10) -0.0149(10) 0.0068(9)
O23 0.0344(13) 0.0276(12) 0.0360(13) -0.0234(11) -0.0177(11) 0.0120(10)
O33 0.0364(13) 0.0179(11) 0.0274(11) -0.0131(10) -0.0098(10) 0.0011(9)
O13 0.0358(13) 0.0192(11) 0.0296(12) -0.0102(10) -0.0166(10) 0.0007(9)
N2 0.0317(15) 0.0189(13) 0.0214(13) -0.0115(11) -0.0076(11) 0.0000(11)
O32 0.071(2) 0.0269(13) 0.0253(13) -0.0114(11) -0.0190(13) -0.0004(13)
N1 0.0313(15) 0.0218(13) 0.0220(13) -0.0137(11) -0.0106(11) 0.0056(11)
N5 0.0325(15) 0.0150(12) 0.0273(13) -0.0129(11) -0.0137(12) 0.0073(11)
O12 0.070(2) 0.0260(13) 0.0477(15) -0.0231(12) -0.0374(15) 0.0066(12)
N4 0.0398(17) 0.0233(14) 0.0364(15) -0.0225(13) -0.0183(14) 0.0053(12)
O22 0.078(2) 0.0247(13) 0.0433(15) -0.0218(12) -0.0359(15) 0.0262(13)
N6 0.0308(15) 0.0212(13) 0.0290(14) -0.0155(12) -0.0136(12) 0.0072(11)
N3 0.0393(17) 0.0231(14) 0.0367(16) -0.0182(13) -0.0212(14) 0.0055(12)
C24 0.038(2) 0.0238(16) 0.0311(17) -0.0189(14) -0.0142(15) 0.0033(14)
C11 0.0295(17) 0.0178(14) 0.0236(15) -0.0143(13) -0.0086(13) 0.0009(12)
C15 0.0268(16) 0.0182(14) 0.0268(15) -0.0138(13) -0.0140(13) 0.0076(12)
C14 0.0275(17) 0.0235(16) 0.0242(15) -0.0165(13) -0.0099(13) 0.0086(13)
C25 0.0314(18) 0.0218(15) 0.0261(16) -0.0178(13) -0.0105(14) 0.0058(13)
C34 0.0305(18) 0.0200(15) 0.0300(16) -0.0143(14) -0.0146(14) 0.0046(13)
C39 0.0367(19) 0.0195(15) 0.0335(17) -0.0195(14) -0.0115(15) 0.0044(13)
C35 0.0282(17) 0.0165(14) 0.0274(15) -0.0141(13) -0.0115(13) 0.0030(12)
C17 0.0289(17) 0.0219(16) 0.0294(16) -0.0156(14) -0.0112(14) 0.0087(13)
C19 0.038(2) 0.0201(16) 0.0245(16) -0.0092(13) -0.0123(15) 0.0090(14)
C20 0.0325(18) 0.0190(15) 0.0340(17) -0.0164(14) -0.0165(15) 0.0058(13)
C31 0.0298(17) 0.0190(15) 0.0207(14) -0.0133(12) -0.0096(13) 0.0067(12)
C16 0.0257(16) 0.0196(15) 0.0282(16) -0.0150(13) -0.0100(13) 0.0058(12)
C21 0.0393(19) 0.0169(15) 0.0310(17) -0.0147(13) -0.0219(15) 0.0092(13)
C30 0.0325(18) 0.0187(15) 0.0288(17) -0.0115(14) -0.0128(14) 0.0047(13)
C12 0.044(2) 0.0274(17) 0.0242(16) -0.0128(14) -0.0172(15) 0.0075(15)
C10 0.0294(17) 0.0249(16) 0.0246(15) -0.0167(14) -0.0118(13) 0.0063(13)
C361 0.046(2) 0.0206(16) 0.045(2) -0.0208(16) -0.0254(18) 0.0111(15)
C36 0.0271(17) 0.0219(15) 0.0296(16) -0.0185(14) -0.0112(13) 0.0054(12)
C13 0.047(2) 0.0287(18) 0.0198(15) -0.0134(14) -0.0128(15) 0.0024(15)
C29 0.048(2) 0.0350(19) 0.0355(19) -0.0247(16) -0.0225(17) 0.0061(16)
C27 0.039(2) 0.0280(18) 0.0293(17) -0.0165(15) -0.0106(15) 0.0008(15)
C22 0.054(2) 0.0326(19) 0.041(2) -0.0290(17) -0.0215(18) 0.0072(17)
C38 0.0383(19) 0.0222(16) 0.0297(16) -0.0185(14) -0.0118(15) -0.0009(14)
C37 0.0309(18) 0.0227(16) 0.0304(17) -0.0159(14) -0.0131(14) 0.0023(13)
C73 0.044(2) 0.045(2) 0.050(2) -0.027(2) -0.030(2) 0.0186(18)
C26 0.0321(18) 0.0244(16) 0.0288(16) -0.0177(14) -0.0132(14) 0.0060(13)
C18 0.038(2) 0.0179(15) 0.0308(17) -0.0135(14) -0.0146(15) 0.0106(13)
C360 0.0330(19) 0.0275(17) 0.045(2) -0.0267(16) -0.0214(16) 0.0121(14)
C283 0.040(2) 0.0286(18) 0.0320(18) -0.0200(15) -0.0145(16) 0.0034(15)
C161 0.049(2) 0.0265(18) 0.0277(17) -0.0137(15) -0.0173(16) 0.0079(16)
C50 0.0317(19) 0.0264(17) 0.0289(17) -0.0174(15) -0.0045(14) -0.0016(14)
C28 0.053(2) 0.0319(19) 0.0294(18) -0.0180(16) -0.0187(17) 0.0036(17)
C280 0.0309(18) 0.0280(17) 0.0285(16) -0.0165(14) -0.0117(14) 0.0005(14)
C33 0.044(2) 0.0156(15) 0.0356(18) -0.0137(14) -0.0208(16) 0.0107(14)
C32 0.038(2) 0.0160(15) 0.0357(18) -0.0129(14) -0.0142(16) 0.0044(13)
C362 0.036(2) 0.039(2) 0.048(2) -0.0335(19) -0.0125(17) 0.0110(16)
C60 0.037(2) 0.0293(19) 0.050(2) -0.0164(17) -0.0261(18) 0.0022(15)
C70 0.0302(19) 0.0342(19) 0.040(2) -0.0242(17) -0.0151(16) 0.0133(15)
C23 0.056(2) 0.0270(18) 0.048(2) -0.0268(17) -0.030(2) 0.0074(17)
C160 0.0332(18) 0.0174(15) 0.0286(16) -0.0130(13) -0.0093(14) 0.0039(13)
C72 0.039(2) 0.062(3) 0.049(2) -0.042(2) -0.0095(19) 0.012(2)
C53 0.047(2) 0.046(2) 0.041(2) -0.033(2) -0.0076(18) 0.0072(19)
C363 0.049(3) 0.044(2) 0.070(3) -0.043(2) -0.036(2) 0.0240(19)
C282 0.038(2) 0.045(2) 0.055(2) -0.031(2) -0.0271(19) 0.0141(17)
C380 0.046(2) 0.0256(17) 0.0376(19) -0.0223(16) -0.0165(17) -0.0017(15)
C61 0.057(3) 0.030(2) 0.063(3) -0.019(2) -0.031(2) -0.0016(18)
C162 0.051(2) 0.0284(19) 0.0289(18) -0.0141(16) -0.0029(17) 0.0068(17)
C281 0.047(2) 0.047(2) 0.039(2) -0.0202(19) -0.0148(18) -0.0142(19)
C52 0.042(2) 0.033(2) 0.052(2) -0.0191(19) -0.0078(19) -0.0070(17)
C381 0.052(2) 0.0256(18) 0.050(2) -0.0236(17) -0.0245(19) 0.0018(16)
C51 0.031(2) 0.040(2) 0.042(2) -0.0229(18) -0.0138(17) 0.0064(16)
C180 0.044(2) 0.0177(16) 0.0327(18) -0.0110(14) -0.0108(16) 0.0134(15)
C163 0.038(2) 0.0272(18) 0.043(2) -0.0155(17) -0.0112(17) -0.0036(15)
C71 0.032(2) 0.038(2) 0.050(2) -0.0221(19) -0.0169(18) 0.0029(16)
C63 0.052(3) 0.056(3) 0.064(3) -0.022(2) -0.038(2) 0.010(2)
C383 0.088(4) 0.031(2) 0.060(3) -0.028(2) -0.049(3) 0.009(2)
C62 0.039(2) 0.046(2) 0.047(2) -0.023(2) -0.0134(19) 0.0006(18)
C183 0.054(3) 0.023(2) 0.104(4) -0.030(2) -0.036(3) 0.0136(18)
C260 0.066(3) 0.045(2) 0.0307(19) -0.0186(18) -0.020(2) -0.003(2)
C382 0.062(3) 0.067(3) 0.050(2) -0.045(2) -0.004(2) -0.020(2)
C181 0.061(3) 0.029(2) 0.074(3) -0.015(2) -0.039(3) 0.019(2)
C263 0.106(5) 0.091(4) 0.040(3) -0.037(3) -0.018(3) 0.024(4)
C182 0.125(5) 0.036(3) 0.052(3) -0.024(2) -0.020(3) 0.041(3)
C261 0.095(5) 0.098(5) 0.037(3) -0.016(3) -0.037(3) 0.015(4)
C262 0.194(8) 0.058(3) 0.041(3) 0.008(3) -0.062(4) -0.048(4)
C6S 0.43(2) 0.40(2) 0.160(12) 0.079(13) -0.175(15) -0.31(2)
C5S 0.337(13) 0.206(12) 0.107(7) -0.095(8) -0.118(10) 0.071(10)
C3S 0.394(14) 0.084(7) 0.402(17) -0.064(9) -0.332(14) 0.034(8)
C4S 0.331(13) 0.188(13) 0.264(15) -0.097(12) -0.184(15) 0.026(10)
C2S 0.354(14) 0.107(8) 0.202(11) -0.094(8) -0.170(12) 0.090(9)
C1S 0.34(2) 0.085(8) 0.57(3) -0.062(13) -0.36(2) 0.053(11)

loop_
_atom_type_symbol
_atom_type_description
_atom_type_scat_dispersion_real
_atom_type_scat_dispersion_imag
_atom_type_scat_source
C C 0.0033 0.0016 'International Tables Vol C Tables 4.2.6.8 and 6.1.1.4'
H H 0.0000 0.0000 'International Tables Vol C Tables 4.2.6.8 and 6.1.1.4'
Ce Ce -0.2486 2.6331 'International Tables Vol C Tables 4.2.6.8 and 6.1.1.4'
N N 0.0061 0.0033 'International Tables Vol C Tables 4.2.6.8 and 6.1.1.4'
O O 0.0106 0.0060 'International Tables Vol C Tables 4.2.6.8 and 6.1.1.4'

loop_
_exptl_crystal_face_index_h
_exptl_crystal_face_index_k
_exptl_crystal_face_index_l
_exptl_crystal_face_perp_dist
-11 -23 -21 0.1131
7 25 13 0.1571
-12 1 -22 0.0977
12 -1 22 0.1072
-20 5 4 0.0492
20 -5 -4 0.0492

loop_
_geom_angle_atom_site_label_1
_geom_angle_atom_site_label_2
_geom_angle_atom_site_label_3
_geom_angle
O21 Ce1 O31 97.20(8)
O21 Ce1 O23 74.77(8)
O21 Ce1 O33 147.11(8)
O21 Ce1 O13 115.26(8)
O11 Ce1 O21 95.38(8)
O11 Ce1 O31 95.25(8)
O11 Ce1 O23 146.20(8)
O11 Ce1 O33 116.92(8)
O11 Ce1 O13 75.50(8)
O31 Ce1 O23 117.80(8)
O31 Ce1 O33 75.03(8)
O31 Ce1 O13 146.72(8)
O33 Ce1 O23 80.80(8)
O33 Ce1 O13 80.89(8)
O13 Ce1 O23 79.76(8)
C25 O21 Ce1 160.6(2)
C15 O11 Ce1 160.1(2)
C35 O31 Ce1 161.5(2)
C20 O23 Ce1 132.1(2)
C30 O33 Ce1 131.4(2)
C10 O13 Ce1 132.0(2)
C11 N2 C13 107.9(3)
C11 N2 C50 129.2(3)
C13 N2 C50 122.3(3)
C11 N1 C14 126.7(3)
C11 N1 C12 108.9(3)
C12 N1 C14 123.4(3)
C31 N5 C34 127.0(3)
C31 N5 C32 108.1(3)
C32 N5 C34 124.1(3)
C21 N4 C24 126.8(3)
C21 N4 C22 108.6(3)
C22 N4 C24 123.5(3)
C31 N6 C33 108.3(3)
C31 N6 C70 130.3(3)
C33 N6 C70 121.0(3)
C21 N3 C60 129.9(3)
C21 N3 C23 107.4(3)
C23 N3 C60 122.2(3)
C25 C24 N4 119.6(3)
C29 C24 N4 116.6(3)
C29 C24 C25 123.8(3)
N2 C11 C10 129.6(3)
N1 C11 N2 108.0(3)
N1 C11 C10 122.3(3)
O11 C15 C14 119.7(3)
O11 C15 C16 124.1(3)
C14 C15 C16 116.2(3)
C15 C14 N1 120.4(3)
C19 C14 N1 115.9(3)
C19 C14 C15 123.7(3)
O21 C25 C24 120.1(3)
O21 C25 C26 124.2(3)
C24 C25 C26 115.7(3)
C39 C34 N5 116.7(3)
C39 C34 C35 123.5(3)
C35 C34 N5 119.8(3)
C34 C39 H39 119.7
C38 C39 C34 120.7(3)
C38 C39 H39 119.7
O31 C35 C34 119.9(3)
O31 C35 C36 124.1(3)
C34 C35 C36 116.0(3)
C16 C17 H17 117.8
C16 C17 C18 124.4(3)
C18 C17 H17 117.8
C14 C19 H19 119.9
C18 C19 C14 120.2(3)
C18 C19 H19 119.9
O23 C20 C21 115.8(3)
O22 C20 O23 129.8(3)
O22 C20 C21 114.4(3)
N5 C31 N6 108.5(3)
N5 C31 C30 121.6(3)
N6 C31 C30 129.9(3)
C15 C16 C160 120.0(3)
C17 C16 C15 118.4(3)
C17 C16 C160 121.6(3)
N4 C21 N3 108.7(3)
N4 C21 C20 121.9(3)
N3 C21 C20 129.3(3)
O33 C30 C31 116.1(3)
O32 C30 O33 128.9(3)
O32 C30 C31 114.9(3)
N1 C12 H12 126.5
C13 C12 N1 106.9(3)
C13 C12 H12 126.5
O13 C10 C11 115.8(3)
O12 C10 O13 129.6(3)
O12 C10 C11 114.6(3)
H36A C361 H36B 109.5
H36A C361 H36C 109.5
H36B C361 H36C 109.5
C360 C361 H36A 109.5
C360 C361 H36B 109.5
C360 C361 H36C 109.5
C35 C36 C360 120.5(3)
C37 C36 C35 118.8(3)
C37 C36 C360 120.7(3)
N2 C13 H13 125.9
C12 C13 N2 108.3(3)
C12 C13 H13 125.9
C24 C29 H29 119.8
C28 C29 C24 120.3(3)
C28 C29 H29 119.8
C26 C27 H27 117.7
C26 C27 C28 124.6(3)
C28 C27 H27 117.7
N4 C22 H22 126.5
C23 C22 N4 107.0(3)
C23 C22 H22 126.5
C39 C38 C37 116.9(3)
C39 C38 C380 120.7(3)
C37 C38 C380 122.4(3)
C36 C37 C38 123.9(3)
C36 C37 H37 118.0
C38 C37 H37 118.0
H73A C73 H73B 109.5
H73A C73 H73C 109.5
H73B C73 H73C 109.5
C70 C73 H73A 109.5
C70 C73 H73B 109.5
C70 C73 H73C 109.5
C25 C26 C280 120.4(3)
C27 C26 C25 118.6(3)
C27 C26 C280 121.0(3)
C17 C18 C180 122.9(3)
C19 C18 C17 116.9(3)
C19 C18 C180 120.1(3)
C361 C360 C36 109.9(3)
C361 C360 C363 107.3(3)
C36 C360 C363 112.3(3)
C362 C360 C361 110.5(3)
C362 C360 C36 109.2(3)
C362 C360 C363 107.6(3)
H28A C283 H28B 109.5
H28A C283 H28C 109.5
H28B C283 H28C 109.5
C280 C283 H28A 109.5
C280 C283 H28B 109.5
C280 C283 H28C 109.5
H16A C161 H16B 109.5
H16A C161 H16C 109.5
H16B C161 H16C 109.5
C160 C161 H16A 109.5
C160 C161 H16B 109.5
C160 C161 H16C 109.5
N2 C50 C53 107.5(3)
N2 C50 C52 106.8(3)
N2 C50 C51 111.3(3)
C52 C50 C53 110.2(3)
C51 C50 C53 109.6(3)
C51 C50 C52 111.3(3)
C29 C28 C27 116.7(3)
C29 C28 C260 120.6(3)
C27 C28 C260 122.6(3)
C26 C280 C283 110.1(3)
C26 C280 C282 109.7(3)
C26 C280 C281 112.4(3)
C282 C280 C283 109.9(3)
C282 C280 C281 107.8(3)
C281 C280 C283 106.7(3)
N6 C33 H33 126.3
C32 C33 N6 107.5(3)
C32 C33 H33 126.3
N5 C32 H32 126.2
C33 C32 N5 107.7(3)
C33 C32 H32 126.2
C360 C362 H36D 109.5
C360 C362 H36E 109.5
C360 C362 H36F 109.5
H36D C362 H36E 109.5
H36D C362 H36F 109.5
H36E C362 H36F 109.5
N3 C60 C61 107.2(3)
N3 C60 C63 107.2(3)
N3 C60 C62 111.0(3)
C63 C60 C61 110.3(3)
C62 C60 C61 108.8(3)
C62 C60 C63 112.3(4)
N6 C70 C73 107.6(3)
N6 C70 C72 107.0(3)
C72 C70 C73 110.7(3)
C71 C70 N6 110.7(3)
C71 C70 C73 109.2(3)
C71 C70 C72 111.6(3)
N3 C23 H23 125.9
C22 C23 N3 108.2(3)
C22 C23 H23 125.9
C16 C160 C162 111.6(3)
C161 C160 C16 110.0(3)
C161 C160 C162 107.6(3)
C163 C160 C16 110.3(3)
C163 C160 C161 110.5(3)
C163 C160 C162 106.8(3)
C70 C72 H72A 109.5
C70 C72 H72B 109.5
C70 C72 H72C 109.5
H72A C72 H72B 109.5
H72A C72 H72C 109.5
H72B C72 H72C 109.5
C50 C53 H53A 109.5
C50 C53 H53B 109.5
C50 C53 H53C 109.5
H53A C53 H53B 109.5
H53A C53 H53C 109.5
H53B C53 H53C 109.5
C360 C363 H36G 109.5
C360 C363 H36H 109.5
C360 C363 H36I 109.5
H36G C363 H36H 109.5
H36G C363 H36I 109.5
H36H C363 H36I 109.5
C280 C282 H28D 109.5
C280 C282 H28E 109.5
C280 C282 H28F 109.5
H28D C282 H28E 109.5
H28D C282 H28F 109.5
H28E C282 H28F 109.5
C381 C380 C38 108.3(3)
C383 C380 C38 112.5(3)
C383 C380 C381 107.9(3)
C383 C380 C382 109.6(4)
C382 C380 C38 110.0(3)
C382 C380 C381 108.4(3)
C60 C61 H61A 109.5
C60 C61 H61B 109.5
C60 C61 H61C 109.5
H61A C61 H61B 109.5
H61A C61 H61C 109.5
H61B C61 H61C 109.5
C160 C162 H16D 109.5
C160 C162 H16E 109.5
C160 C162 H16F 109.5
H16D C162 H16E 109.5
H16D C162 H16F 109.5
H16E C162 H16F 109.5
C280 C281 H28G 109.5
C280 C281 H28H 109.5
C280 C281 H28I 109.5
H28G C281 H28H 109.5
H28G C281 H28I 109.5
H28H C281 H28I 109.5
C50 C52 H52A 109.5
C50 C52 H52B 109.5
C50 C52 H52C 109.5
H52A C52 H52B 109.5
H52A C52 H52C 109.5
H52B C52 H52C 109.5
C380 C381 H38A 109.5
C380 C381 H38B 109.5
C380 C381 H38C 109.5
H38A C381 H38B 109.5
H38A C381 H38C 109.5
H38B C381 H38C 109.5
C50 C51 H51A 109.5
C50 C51 H51B 109.5
C50 C51 H51C 109.5
H51A C51 H51B 109.5
H51A C51 H51C 109.5
H51B C51 H51C 109.5
C183 C180 C18 110.4(3)
C183 C180 C181 108.0(4)
C183 C180 C182 112.1(4)
C181 C180 C18 107.6(3)
C182 C180 C18 111.9(3)
C182 C180 C181 106.6(4)
C160 C163 H16G 109.5
C160 C163 H16H 109.5
C160 C163 H16I 109.5
H16G C163 H16H 109.5
H16G C163 H16I 109.5
H16H C163 H16I 109.5
C70 C71 H71A 109.5
C70 C71 H71B 109.5
C70 C71 H71C 109.5
H71A C71 H71B 109.5
H71A C71 H71C 109.5
H71B C71 H71C 109.5
C60 C63 H63A 109.5
C60 C63 H63B 109.5
C60 C63 H63C 109.5
H63A C63 H63B 109.5
H63A C63 H63C 109.5
H63B C63 H63C 109.5
C380 C383 H38D 109.5
C380 C383 H38E 109.5
C380 C383 H38F 109.5
H38D C383 H38E 109.5
H38D C383 H38F 109.5
H38E C383 H38F 109.5
C60 C62 H62A 109.5
C60 C62 H62B 109.5
C60 C62 H62C 109.5
H62A C62 H62B 109.5
H62A C62 H62C 109.5
H62B C62 H62C 109.5
C180 C183 H18A 109.5
C180 C183 H18B 109.5
C180 C183 H18C 109.5
H18A C183 H18B 109.5
H18A C183 H18C 109.5
H18B C183 H18C 109.5
C263 C260 C28 108.1(4)
C263 C260 C261 108.5(5)
C261 C260 C28 109.9(4)
C262 C260 C28 112.5(3)
C262 C260 C263 111.1(5)
C262 C260 C261 106.7(5)
C380 C382 H38G 109.5
C380 C382 H38H 109.5
C380 C382 H38I 109.5
H38G C382 H38H 109.5
H38G C382 H38I 109.5
H38H C382 H38I 109.5
C180 C181 H18D 109.5
C180 C181 H18E 109.5
C180 C181 H18F 109.5
H18D C181 H18E 109.5
H18D C181 H18F 109.5
H18E C181 H18F 109.5
C260 C263 H26A 109.5
C260 C263 H26B 109.5
C260 C263 H26C 109.5
H26A C263 H26B 109.5
H26A C263 H26C 109.5
H26B C263 H26C 109.5
C180 C182 H18G 109.5
C180 C182 H18H 109.5
C180 C182 H18I 109.5
H18G C182 H18H 109.5
H18G C182 H18I 109.5
H18H C182 H18I 109.5
C260 C261 H26D 109.5
C260 C261 H26E 109.5
C260 C261 H26F 109.5
H26D C261 H26E 109.5
H26D C261 H26F 109.5
H26E C261 H26F 109.5
C260 C262 H26G 109.5
C260 C262 H26H 109.5
C260 C262 H26I 109.5
H26G C262 H26H 109.5
H26G C262 H26I 109.5
H26H C262 H26I 109.5
H6SA C6S H6SB 109.5
H6SA C6S H6SC 109.5
H6SB C6S H6SC 109.5
C5S C6S H6SA 109.5
C5S C6S H6SB 109.5
C5S C6S H6SC 109.5
C6S C5S H5SA 113.5
C6S C5S H5SB 113.5
C6S C5S C4S 90.8(15)
H5SA C5S H5SB 110.8
C4S C5S H5SA 113.5
C4S C5S H5SB 113.5
H3SA C3S H3SB 107.0
C4S C3S H3SA 107.6
C4S C3S H3SB 107.6
C2S C3S H3SA 107.6
C2S C3S H3SB 107.6
C2S C3S C4S 118.9(12)
C5S C4S H4SA 106.0
C5S C4S H4SB 106.0
C3S C4S C5S 125.3(14)
C3S C4S H4SA 106.0
C3S C4S H4SB 106.0
H4SA C4S H4SB 106.3
C3S C2S H2SA 111.7
C3S C2S H2SB 111.7
H2SA C2S H2SB 109.5
C1S C2S C3S 100.4(11)
C1S C2S H2SA 111.7
C1S C2S H2SB 111.7
C2S C1S H1SA 109.5
C2S C1S H1SB 109.5
C2S C1S H1SC 109.5
H1SA C1S H1SB 109.5
H1SA C1S H1SC 109.5
H1SB C1S H1SC 109.5

loop_
_geom_bond_atom_site_label_1
_geom_bond_atom_site_label_2
_geom_bond_distance
Ce1 O21 2.268(2)
Ce1 O11 2.261(2)
Ce1 O31 2.274(2)
Ce1 O23 2.477(2)
Ce1 O33 2.470(2)
Ce1 O13 2.473(2)
O21 C25 1.306(4)
O11 C15 1.319(4)
O31 C35 1.319(4)
O23 C20 1.256(4)
O33 C30 1.254(4)
O13 C10 1.254(4)
N2 C11 1.348(4)
N2 C13 1.381(5)
N2 C50 1.504(5)
O32 C30 1.224(4)
N1 C11 1.337(4)
N1 C14 1.446(4)
N1 C12 1.386(4)
N5 C34 1.442(4)
N5 C31 1.337(4)
N5 C32 1.386(4)
O12 C10 1.225(4)
N4 C24 1.443(4)
N4 C21 1.332(5)
N4 C22 1.389(4)
O22 C20 1.218(4)
N6 C31 1.337(4)
N6 C33 1.385(4)
N6 C70 1.518(5)
N3 C21 1.342(4)
N3 C60 1.504(5)
N3 C23 1.393(5)
C24 C25 1.411(5)
C24 C29 1.381(5)
C11 C10 1.534(4)
C15 C14 1.405(4)
C15 C16 1.426(4)
C14 C19 1.388(4)
C25 C26 1.427(5)
C34 C39 1.386(5)
C34 C35 1.408(4)
C39 H39 0.9500
C39 C38 1.373(5)
C35 C36 1.424(5)
C17 H17 0.9500
C17 C16 1.392(4)
C17 C18 1.396(5)
C19 H19 0.9500
C19 C18 1.382(5)
C20 C21 1.539(4)
C31 C30 1.534(4)
C16 C160 1.536(5)
C12 H12 0.9500
C12 C13 1.337(5)
C361 H36A 0.9800
C361 H36B 0.9800
C361 H36C 0.9800
C361 C360 1.534(5)
C36 C37 1.393(4)
C36 C360 1.537(4)
C13 H13 0.9500
C29 H29 0.9500
C29 C28 1.379(5)
C27 H27 0.9500
C27 C26 1.384(5)
C27 C28 1.398(5)
C22 H22 0.9500
C22 C23 1.329(6)
C38 C37 1.401(5)
C38 C380 1.541(4)
C37 H37 0.9500
C73 H73A 0.9800
C73 H73B 0.9800
C73 H73C 0.9800
C73 C70 1.533(5)
C26 C280 1.531(5)
C18 C180 1.544(4)
C360 C362 1.531(5)
C360 C363 1.547(5)
C283 H28A 0.9800
C283 H28B 0.9800
C283 H28C 0.9800
C283 C280 1.536(5)
C161 H16A 0.9800
C161 H16B 0.9800
C161 H16C 0.9800
C161 C160 1.530(5)
C50 C53 1.531(5)
C50 C52 1.531(5)
C50 C51 1.512(5)
C28 C260 1.544(5)
C280 C282 1.533(5)
C280 C281 1.535(5)
C33 H33 0.9500
C33 C32 1.333(5)
C32 H32 0.9500
C362 H36D 0.9800
C362 H36E 0.9800
C362 H36F 0.9800
C60 C61 1.549(5)
C60 C63 1.523(6)
C60 C62 1.517(6)
C70 C72 1.528(5)
C70 C71 1.517(5)
C23 H23 0.9500
C160 C162 1.541(5)
C160 C163 1.525(5)
C72 H72A 0.9800
C72 H72B 0.9800
C72 H72C 0.9800
C53 H53A 0.9800
C53 H53B 0.9800
C53 H53C 0.9800
C363 H36G 0.9800
C363 H36H 0.9800
C363 H36I 0.9800
C282 H28D 0.9800
C282 H28E 0.9800
C282 H28F 0.9800
C380 C381 1.532(5)
C380 C383 1.524(6)
C380 C382 1.527(6)
C61 H61A 0.9800
C61 H61B 0.9800
C61 H61C 0.9800
C162 H16D 0.9800
C162 H16E 0.9800
C162 H16F 0.9800
C281 H28G 0.9800
C281 H28H 0.9800
C281 H28I 0.9800
C52 H52A 0.9800
C52 H52B 0.9800
C52 H52C 0.9800
C381 H38A 0.9800
C381 H38B 0.9800
C381 H38C 0.9800
C51 H51A 0.9800
C51 H51B 0.9800
C51 H51C 0.9800
C180 C183 1.510(6)
C180 C181 1.544(6)
C180 C182 1.511(6)
C163 H16G 0.9800
C163 H16H 0.9800
C163 H16I 0.9800
C71 H71A 0.9800
C71 H71B 0.9800
C71 H71C 0.9800
C63 H63A 0.9800
C63 H63B 0.9800
C63 H63C 0.9800
C383 H38D 0.9800
C383 H38E 0.9800
C383 H38F 0.9800
C62 H62A 0.9800
C62 H62B 0.9800
C62 H62C 0.9800
C183 H18A 0.9800
C183 H18B 0.9800
C183 H18C 0.9800
C260 C263 1.525(7)
C260 C261 1.543(8)
C260 C262 1.500(7)
C382 H38G 0.9800
C382 H38H 0.9800
C382 H38I 0.9800
C181 H18D 0.9800
C181 H18E 0.9800
C181 H18F 0.9800
C263 H26A 0.9800
C263 H26B 0.9800
C263 H26C 0.9800
C182 H18G 0.9800
C182 H18H 0.9800
C182 H18I 0.9800
C261 H26D 0.9800
C261 H26E 0.9800
C261 H26F 0.9800
C262 H26G 0.9800
C262 H26H 0.9800
C262 H26I 0.9800
C6S H6SA 0.9800
C6S H6SB 0.9800
C6S H6SC 0.9800
C6S C5S 1.419(15)
C5S H5SA 0.9900
C5S H5SB 0.9900
C5S C4S 1.79(2)
C3S H3SA 0.9900
C3S H3SB 0.9900
C3S C4S 1.607(16)
C3S C2S 1.526(19)
C4S H4SA 0.9900
C4S H4SB 0.9900
C2S H2SA 0.9900
C2S H2SB 0.9900
C2S C1S 1.373(14)
C1S H1SA 0.9800
C1S H1SB 0.9800
C1S H1SC 0.9800

loop_
_exptl_oxdiff_crystal_face_indexfrac_h
_exptl_oxdiff_crystal_face_indexfrac_k
_exptl_oxdiff_crystal_face_indexfrac_l
_exptl_oxdiff_crystal_face_x
_exptl_oxdiff_crystal_face_y
_exptl_oxdiff_crystal_face_z
-10.9809 -22.9364 -20.9455 0.1665 -0.9968 -0.0112
6.9844 24.9280 12.9471 -0.1617 0.8904 0.4103
-11.9897 0.9888 -21.9924 0.0803 -0.4075 0.9279
11.9897 -0.9888 21.9924 -0.0803 0.4075 -0.9279
-20.0303 4.9423 3.8706 0.9882 0.1937 0.0024
20.0303 -4.9423 -3.8706 -0.9882 -0.1937 -0.0024
